data_7242960
loop_
_publ_author_name
'Risti\'c, Predrag'
'Filipovi\'c, Nenad'
'Blagojevi\'c, Vladimir'
'\'Cirkovi\'c, Jovana'
'Holl\'o, Berta Barta'
'\/Doki\'c, Veljko R.'
'Donnard, Morgan'
'Gulea, Mihaela'
'Marjanovi\'c, Ivana'
'Klisuri\'c, Olivera R.'
'Todorovi\'c, Tamara R.'

_publ_section_title
;
 2D and 3D silver-based coordination polymers with
 thiomorpholine-4-carbonitrile and piperazine-1,4-dicarbonitrile:
 structure, intermolecular interactions, photocatalysis, and thermal
 behavior
;
_journal_issue 27
_journal_name_full CrystEngComm
_journal_page_first 4799
_journal_page_last 4815
_journal_paper_doi 10.1039/D1CE00394A
_journal_volume 23
_journal_year 2021
_chemical_formula_moiety 'C12 H16 Ag N8, Cl O4'
_chemical_formula_sum 'C18 H24 Ag1.5 Cl1.5 N12 O6'
_chemical_formula_weight 719.47
_space_group_crystal_system orthorhombic
_space_group_IT_number 48
_space_group_name_Hall '-P 2ab 2bc'
_space_group_name_H-M_alt 'P n n n :2'
_atom_sites_solution_hydrogens mixed
_audit_creation_method SHELXL-2018/3
_audit_update_record
;
2021-03-07 deposited with the CCDC.	2021-06-02 downloaded from the CCDC.
;
_cell_angle_alpha 90
_cell_angle_beta 90
_cell_angle_gamma 90
_cell_formula_units_Z 4
_cell_length_a 12.6128(3)
_cell_length_b 13.1579(3)
_cell_length_c 16.1737(3)
_cell_measurement_reflns_used 4858
_cell_measurement_temperature 293(2)
_cell_measurement_theta_max 71.8060
_cell_measurement_theta_min 3.5070
_cell_volume 2684.15(10)
_computing_cell_refinement 'CrysAlisPro 1.171.39.46 (Rigaku OD, 2018)'
_computing_data_collection 'CrysAlisPro 1.171.39.46 (Rigaku OD, 2018)'
_computing_data_reduction 'CrysAlisPro 1.171.39.46 (Rigaku OD, 2018)'
_computing_structure_refinement 'Sheldrick, G. M. (2015). Acta Cryst. C71, 3-8'
_computing_structure_solution 'Sheldrick GM (2015) Acta Crystallogr A 71:3--8'
_diffrn_ambient_temperature 293(2)
_diffrn_detector_area_resol_mean 16.3280
_diffrn_measured_fraction_theta_full 1.000
_diffrn_measured_fraction_theta_max 0.997
_diffrn_measurement_device_type 'Xcalibur, Sapphire3, Gemini'
_diffrn_measurement_method '\w scans'
_diffrn_radiation_type CuK\a
_diffrn_radiation_wavelength 1.54184
_diffrn_reflns_av_R_equivalents 0.0265
_diffrn_reflns_av_unetI/netI 0.0133
_diffrn_reflns_Laue_measured_fraction_full 1.000
_diffrn_reflns_Laue_measured_fraction_max 0.997
_diffrn_reflns_limit_h_max 15
_diffrn_reflns_limit_h_min -15
_diffrn_reflns_limit_k_max 15
_diffrn_reflns_limit_k_min -16
_diffrn_reflns_limit_l_max 14
_diffrn_reflns_limit_l_min -19
_diffrn_reflns_number 16031
_diffrn_reflns_point_group_measured_fraction_full 1.000
_diffrn_reflns_point_group_measured_fraction_max 0.997
_diffrn_reflns_theta_full 67.684
_diffrn_reflns_theta_max 71.960
_diffrn_reflns_theta_min 4.332
_diffrn_source 'fine-focus sealed X-ray tube'
_exptl_absorpt_coefficient_mu 10.759
_exptl_absorpt_correction_T_max 0.195
_exptl_absorpt_correction_T_min 0.035
_exptl_absorpt_correction_type analytical
_exptl_absorpt_process_details
;
CrysAlisPro 1.171.39.46 (Rigaku Oxford Diffraction, 2018)
Analytical numeric absorption correction using a multifaceted crystal
			model based on expressions derived by R.C. Clark & J.S. Reid.
(Clark, R. C. & Reid, J. S. (1995). Acta Cryst. A51, 887-897)
Empirical absorption correction using spherical harmonics,
 implemented in SCALE3 ABSPACK scaling algorithm.
;
_exptl_crystal_colour colorless
_exptl_crystal_density_diffrn 1.780
_exptl_crystal_description prism
_exptl_crystal_F_000 1440
_exptl_crystal_size_max 0.699
_exptl_crystal_size_mid 0.382
_exptl_crystal_size_min 0.270
_refine_diff_density_max 0.626
_refine_diff_density_min -0.487
_refine_diff_density_rms 0.067
_refine_ls_extinction_coef 0.00103(6)
_refine_ls_extinction_expression Fc^*^=kFc[1+0.001xFc^2^\l^3^/sin(2\q)]^-1/4^
_refine_ls_extinction_method 'Sheldrick, G. M. (2015). Acta Cryst. C71, 3-8'
_refine_ls_goodness_of_fit_ref 1.052
_refine_ls_hydrogen_treatment mixed
_refine_ls_matrix_type full
_refine_ls_number_parameters 196
_refine_ls_number_reflns 2641
_refine_ls_number_restraints 0
_refine_ls_restrained_S_all 1.052
_refine_ls_R_factor_all 0.0369
_refine_ls_R_factor_gt 0.0303
_refine_ls_shift/su_max 0.001
_refine_ls_shift/su_mean 0.000
_refine_ls_structure_factor_coef Fsqd
_refine_ls_weighting_details 'w=1/[\s^2^(Fo^2^)+(0.0450P)^2^+2.2292P] where P=(Fo^2^+2Fc^2^)/3'
_refine_ls_weighting_scheme calc
_refine_ls_wR_factor_gt 0.0864
_refine_ls_wR_factor_ref 0.0951
_reflns_Friedel_coverage 0.000
_reflns_number_gt 2086
_reflns_number_total 2641
_reflns_threshold_expression 'I > 2\s(I)'
_cod_data_source_file d1ce00394a2.cif
_cod_data_source_block shelx_CCDC2
_cod_depositor_comments 'Adding full bibliography for 7242958--7242961.cif.'
_cod_original_sg_symbol_H-M 'P n n n'
_cod_original_formula_sum 'C18 H24 Ag1.50 Cl1.50 N12 O6'
_cod_database_code 7242960
_shelx_shelxl_version_number 2018/3
_shelx_space_group_comment
;
The symmetry employed for this shelxl refinement is uniquely defined
by the following loop, which should always be used as a source of
symmetry information in preference to the above space-group names.
They are only intended as comments.
;
_oxdiff_exptl_absorpt_empirical_full_min 0.877
_oxdiff_exptl_absorpt_empirical_full_max 1.107
_oxdiff_exptl_absorpt_empirical_details
;
Empirical correction (ABSPACK) includes:
- Absorption correction using spherical harmonics
- Frame scaling
;

loop_
_space_group_symop_operation_xyz
'x, y, z'
'-x+1/2, -y+1/2, z'
'-x+1/2, y, -z+1/2'
'x, -y+1/2, -z+1/2'
'-x, -y, -z'
'x-1/2, y-1/2, -z'
'x-1/2, -y, z-1/2'
'-x, y-1/2, z-1/2'

loop_
_atom_site_label
_atom_site_type_symbol
_atom_site_fract_x
_atom_site_fract_y
_atom_site_fract_z
_atom_site_U_iso_or_equiv
_atom_site_adp_type
_atom_site_occupancy
_atom_site_site_symmetry_order
_atom_site_calc_flag
_atom_site_refinement_flags_posn
_atom_site_refinement_flags_adp
_atom_site_refinement_flags_occupancy
_atom_site_disorder_assembly
_atom_site_disorder_group
C1 C 0.6092(2) 0.60921(19) 0.61152(16) 0.0390(5) Uani 1 1 d . . . . .
C2 C 0.6015(2) 0.3877(2) 0.72073(17) 0.0436(6) Uani 1 1 d . . . . .
C4 C 0.6145(2) 0.4911(2) 0.49829(18) 0.0445(6) Uani 1 1 d . . . . .
C5 C 0.4488(2) 0.4007(2) 0.8094(2) 0.0562(8) Uani 1 1 d . . . . .
H5A H 0.462880 0.359904 0.858144 0.067 Uiso 1 1 calc R U . . .
H5B H 0.414093 0.358104 0.768608 0.067 Uiso 1 1 calc R U . . .
C6 C 0.6075(2) 0.5097(2) 0.83125(16) 0.0465(6) Uani 1 1 d . . . . .
H6A H 0.670870 0.534336 0.803775 0.056 Uiso 1 1 calc R U . . .
H6B H 0.628846 0.473399 0.880719 0.056 Uiso 1 1 calc R U . . .
C7 C 0.3785(2) 0.4896(2) 0.83153(19) 0.0527(7) Uani 1 1 d . . . . .
H7A H 0.358442 0.526333 0.781940 0.063 Uiso 1 1 calc R U . . .
H7B H 0.314401 0.465570 0.858368 0.063 Uiso 1 1 calc R U . . .
C8 C 0.5375(2) 0.5976(2) 0.85406(18) 0.0480(7) Uani 1 1 d . . . . .
H8A H 0.572265 0.639798 0.895081 0.058 Uiso 1 1 calc R U . . .
H8B H 0.523149 0.638901 0.805654 0.058 Uiso 1 1 calc R U . . .
C10 C 0.3871(2) 0.6091(2) 0.94488(17) 0.0455(6) Uani 1 1 d . . . . .
N1 N 0.65289(19) 0.65136(19) 0.66337(14) 0.0483(6) Uani 1 1 d . . . . .
N2 N 0.6462(2) 0.3452(2) 0.67033(15) 0.0556(6) Uani 1 1 d . . . . .
N3 N 0.55656(17) 0.55784(17) 0.55559(13) 0.0409(5) Uani 1 1 d . . . . .
N4 N 0.54874(19) 0.44107(18) 0.77575(16) 0.0483(6) Uani 1 1 d . . . . .
N6 N 0.43773(19) 0.55675(19) 0.88765(15) 0.0498(6) Uani 1 1 d . . . . .
N8 N 0.3464(2) 0.6518(2) 0.99707(16) 0.0565(6) Uani 1 1 d . . . . .
O1 O 0.8080(3) 0.6805(3) 0.48063(18) 0.1015(11) Uani 1 1 d . . . . .
O3 O 0.8182(3) 0.8070(3) 0.3792(2) 0.1125(13) Uani 1 1 d . . . . .
Cl1 Cl 0.750000 0.750000 0.43116(8) 0.0566(3) Uani 1 2 d S T P . .
Ag1 Ag 0.750000 0.750000 0.750000 0.03743(15) Uani 1 4 d S T P . .
Ag2 Ag 0.750000 0.250000 0.58591(2) 0.04164(14) Uani 1 2 d S T P . .
Cl2 Cl 0.250000 0.750000 0.750000 0.0653(5) Uani 1 4 d S T P . .
O2 O 0.3117(4) 0.6875(3) 0.6992(2) 0.1401(18) Uani 1 1 d . . . . .
C3 C 0.4553(2) 0.5980(2) 0.52447(19) 0.0468(6) Uani 1 1 d . . . . .
H4B H 0.682(3) 0.468(3) 0.525(2) 0.061(9) Uiso 1 1 d . . . . .
H4A H 0.628(3) 0.530(2) 0.4508(19) 0.053(9) Uiso 1 1 d . . . . .
H3A H 0.465(3) 0.646(3) 0.475(2) 0.069(10) Uiso 1 1 d . . . . .
H3B H 0.423(3) 0.640(3) 0.572(2) 0.064(10) Uiso 1 1 d . . . . .

loop_
_atom_site_aniso_label
_atom_site_aniso_U_11
_atom_site_aniso_U_22
_atom_site_aniso_U_33
_atom_site_aniso_U_23
_atom_site_aniso_U_13
_atom_site_aniso_U_12
C1 0.0437(13) 0.0338(12) 0.0395(13) 0.0023(10) -0.0055(11) 0.0003(10)
C2 0.0478(14) 0.0431(14) 0.0399(13) 0.0050(11) 0.0066(12) 0.0087(12)
C4 0.0371(13) 0.0483(15) 0.0480(15) -0.0102(12) -0.0069(11) 0.0060(11)
C5 0.0542(17) 0.0446(16) 0.0698(19) -0.0146(14) 0.0226(15) -0.0132(13)
C6 0.0402(14) 0.0552(17) 0.0441(14) -0.0020(12) 0.0073(10) -0.0030(11)
C7 0.0390(14) 0.0524(17) 0.0667(19) -0.0139(14) 0.0131(12) -0.0055(12)
C8 0.0483(15) 0.0440(15) 0.0518(15) -0.0106(12) 0.0146(12) -0.0139(12)
C10 0.0495(15) 0.0395(14) 0.0476(15) 0.0009(11) 0.0129(12) -0.0026(11)
N1 0.0524(13) 0.0510(13) 0.0415(11) -0.0081(10) -0.0129(10) -0.0068(11)
N2 0.0574(14) 0.0626(16) 0.0468(13) -0.0039(12) 0.0085(11) 0.0156(12)
N3 0.0415(11) 0.0384(11) 0.0430(11) -0.0122(9) -0.0151(9) 0.0062(9)
N4 0.0458(13) 0.0429(13) 0.0564(13) -0.0104(11) 0.0188(11) -0.0031(10)
N6 0.0484(13) 0.0472(13) 0.0538(13) -0.0149(11) 0.0211(11) -0.0078(10)
N8 0.0632(15) 0.0533(14) 0.0532(14) -0.0094(12) 0.0231(12) -0.0004(12)
O1 0.113(3) 0.114(3) 0.0779(18) 0.0032(17) -0.0208(17) 0.053(2)
O3 0.131(3) 0.074(2) 0.133(3) -0.0014(19) 0.060(2) -0.007(2)
Cl1 0.0640(7) 0.0509(6) 0.0547(6) 0.000 0.000 0.0096(4)
Ag1 0.0426(2) 0.0361(2) 0.0336(2) 0.000 0.000 0.000
Ag2 0.0472(2) 0.0403(2) 0.0375(2) 0.000 0.000 0.00377(10)
Cl2 0.0804(12) 0.0535(9) 0.0620(10) 0.000 0.000 0.000
O2 0.176(4) 0.130(3) 0.114(3) 0.022(3) 0.057(3) 0.065(3)
C3 0.0487(15) 0.0398(14) 0.0519(15) -0.0118(12) -0.0150(12) 0.0131(11)

loop_
_atom_type_symbol
_atom_type_description
_atom_type_scat_dispersion_real
_atom_type_scat_dispersion_imag
_atom_type_scat_source
C C 0.0181 0.0091 'International Tables Vol C Tables 4.2.6.8 and 6.1.1.4'
H H 0.0000 0.0000 'International Tables Vol C Tables 4.2.6.8 and 6.1.1.4'
N N 0.0311 0.0180 'International Tables Vol C Tables 4.2.6.8 and 6.1.1.4'
O O 0.0492 0.0322 'International Tables Vol C Tables 4.2.6.8 and 6.1.1.4'
Cl Cl 0.3639 0.7018 'International Tables Vol C Tables 4.2.6.8 and 6.1.1.4'
Ag Ag 0.1306 4.2820 'International Tables Vol C Tables 4.2.6.8 and 6.1.1.4'

loop_
_exptl_crystal_face_index_h
_exptl_crystal_face_index_k
_exptl_crystal_face_index_l
_exptl_crystal_face_perp_dist
1 1 0 0.1137
1 -1 0 0.1805
-1 1 0 0.2015
-1 -1 0 0.1561
-1 1 -1 0.3039
1 1 -1 0.2274
1 -1 -1 0.3188
-4 -4 -4 0.2638
0 0 -1 0.3795
-4 -4 5 0.2609
0 0 1 0.3188
3 -2 5 0.3206
5 5 4 0.1741
-1 2 5 0.3412

loop_
_geom_angle_atom_site_label_1
_geom_angle_atom_site_label_2
_geom_angle_atom_site_label_3
_geom_angle
_geom_angle_site_symmetry_1
_geom_angle_site_symmetry_3
_geom_angle_publ_flag
N1 C1 N3 176.7(3) . . ?
N2 C2 N4 176.6(3) . . ?
N3 C4 C3 109.1(2) . 5_666 ?
N4 C5 C7 108.1(2) . . ?
N4 C6 C8 109.0(2) . . ?
N6 C7 C5 108.2(3) . . ?
N6 C8 C6 108.2(2) . . ?
N8 C10 N6 176.6(3) . . ?
C1 N1 Ag1 171.1(2) . . ?
C2 N2 Ag2 171.2(2) . . ?
C1 N3 C3 119.4(2) . . ?
C1 N3 C4 119.4(2) . . ?
C3 N3 C4 115.5(2) . . ?
C2 N4 C5 119.4(2) . . ?
C2 N4 C6 119.0(2) . . ?
C5 N4 C6 115.3(2) . . ?
C10 N6 C7 120.1(2) . . ?
C10 N6 C8 118.8(2) . . ?
C7 N6 C8 115.2(2) . . ?
C10 N8 Ag2 171.0(3) . 7_566 ?
O3 Cl1 O3 107.3(4) 2_665 . ?
O3 Cl1 O1 107.8(2) 2_665 . ?
O3 Cl1 O1 111.3(2) . . ?
O3 Cl1 O1 111.3(2) 2_665 2_665 ?
O3 Cl1 O1 107.8(2) . 2_665 ?
O1 Cl1 O1 111.3(3) . 2_665 ?
N1 Ag1 N1 103.73(13) 4_566 3_656 ?
N1 Ag1 N1 110.21(13) 4_566 2_665 ?
N1 Ag1 N1 114.66(13) 3_656 2_665 ?
N1 Ag1 N1 114.66(13) 4_566 . ?
N1 Ag1 N1 110.21(13) 3_656 . ?
N1 Ag1 N1 103.73(13) 2_665 . ?
N2 Ag2 N2 106.00(13) . 2_655 ?
N2 Ag2 N8 112.58(10) . 8_655 ?
N2 Ag2 N8 111.94(10) 2_655 8_655 ?
N2 Ag2 N8 111.94(10) . 7_665 ?
N2 Ag2 N8 112.58(10) 2_655 7_665 ?
N8 Ag2 N8 101.98(15) 8_655 7_665 ?
O2 Cl2 O2 108.1(3) 4_566 3_556 ?
O2 Cl2 O2 108.0(4) 4_566 2_565 ?
O2 Cl2 O2 112.4(5) 3_556 2_565 ?
O2 Cl2 O2 112.4(5) 4_566 . ?
O2 Cl2 O2 108.0(4) 3_556 . ?
O2 Cl2 O2 108.1(3) 2_565 . ?
N3 C3 C4 108.1(2) . 5_666 ?

loop_
_geom_bond_atom_site_label_1
_geom_bond_atom_site_label_2
_geom_bond_distance
_geom_bond_site_symmetry_2
_geom_bond_publ_flag
C1 N1 1.147(3) . ?
C1 N3 1.310(3) . ?
C2 N2 1.138(4) . ?
C2 N4 1.315(4) . ?
C4 N3 1.471(3) . ?
C4 C3 1.511(4) 5_666 ?
C5 N4 1.472(3) . ?
C5 C7 1.511(4) . ?
C6 N4 1.473(4) . ?
C6 C8 1.501(4) . ?
C7 N6 1.471(4) . ?
C8 N6 1.472(3) . ?
C10 N8 1.137(4) . ?
C10 N6 1.319(3) . ?
N1 Ag1 2.269(2) . ?
N2 Ag2 2.269(2) . ?
N3 C3 1.471(3) . ?
N8 Ag2 2.283(2) 7_566 ?
O1 Cl1 1.418(3) . ?
O3 Cl1 1.417(3) . ?
Cl2 O2 1.400(4) 4_566 ?
Cl2 O2 1.400(4) 3_556 ?
Cl2 O2 1.400(4) 2_565 ?
Cl2 O2 1.400(4) . ?

loop_
_exptl_oxdiff_crystal_face_indexfrac_h
_exptl_oxdiff_crystal_face_indexfrac_k
_exptl_oxdiff_crystal_face_indexfrac_l
_exptl_oxdiff_crystal_face_x
_exptl_oxdiff_crystal_face_y
_exptl_oxdiff_crystal_face_z
1.0018 0.9986 -0.0059 -0.1662 -0.0103 -0.0298
1.0012 -1.0010 -0.0037 0.0103 -0.1633 -0.0438
-1.0012 1.0010 0.0037 -0.0103 0.1633 0.0438
-1.0018 -0.9986 0.0059 0.1662 0.0103 0.0298
-1.0050 0.9998 -1.0965 -0.0265 0.1356 0.1436
0.9980 0.9974 -1.1061 -0.1824 -0.0380 0.0700
0.9974 -1.0022 -1.1039 -0.0058 -0.1910 0.0560
-4.3212 -3.9981 -3.9759 0.6292 -0.0337 0.4932
-0.0034 -0.0011 -1.0002 -0.0147 -0.0252 0.0907
-3.9899 -3.9889 5.0243 0.7382 0.1671 -0.3344
0.0034 0.0011 1.0002 0.0147 0.0252 -0.0907
3.0210 -1.9979 4.9888 0.0163 -0.2874 -0.5781
5.0225 4.9971 3.9715 -0.7720 0.0495 -0.5120
-0.9838 2.0061 5.0035 -0.0251 0.3659 -0.4029

loop_
_topol_link.node_label_1
_topol_link.node_label_2
_topol_link.site_symmetry_symop_1
_topol_link.site_symmetry_translation_1_x
_topol_link.site_symmetry_translation_1_y
_topol_link.site_symmetry_translation_1_z
_topol_link.site_symmetry_symop_2
_topol_link.site_symmetry_translation_2_x
_topol_link.site_symmetry_translation_2_y
_topol_link.site_symmetry_translation_2_z
_topol_link.distance
_topol_link.type
N2 Ag2 1 0 0 0 1 0 0 0 2.269 V
O3 Cl1 1 0 0 0 1 0 0 0 1.417 V
H3A C3 1 0 0 0 1 0 0 0 1.027 V
C2 N4 1 0 0 0 1 0 0 0 1.314 V
H7B C7 1 0 0 0 1 0 0 0 0.971 V
O2 Cl2 1 0 0 0 1 0 0 0 1.399 V
C1 N3 1 0 0 0 1 0 0 0 1.310 V
C10 N6 1 0 0 0 1 0 0 0 1.319 V
C10 N8 1 0 0 0 1 0 0 0 1.137 V
H4A C4 1 0 0 0 1 0 0 0 0.939 V
O1 Cl1 1 0 0 0 1 0 0 0 1.418 V
C6 C8 1 0 0 0 1 0 0 0 1.501 V
H3B C3 1 0 0 0 1 0 0 0 1.031 V
C3 N3 1 0 0 0 1 0 0 0 1.471 V
H5A C5 1 0 0 0 1 0 0 0 0.970 V
H8B C8 1 0 0 0 1 0 0 0 0.970 V
C1 N1 1 0 0 0 1 0 0 0 1.147 V
C4 N3 1 0 0 0 1 0 0 0 1.471 V
H7A C7 1 0 0 0 1 0 0 0 0.970 V
H5B C5 1 0 0 0 1 0 0 0 0.970 V
N8 Ag2 1 0 0 0 7 0 1 1 2.283 V
C5 C7 1 0 0 0 1 0 0 0 1.511 V
C8 N6 1 0 0 0 1 0 0 0 1.472 V
H6B C6 1 0 0 0 1 0 0 0 0.970 V
C4 C3 1 0 0 0 5 1 1 1 1.512 V
C2 N2 1 0 0 0 1 0 0 0 1.138 V
H8A C8 1 0 0 0 1 0 0 0 0.970 V
N1 Ag1 1 0 0 0 1 0 0 0 2.269 V
H6A C6 1 0 0 0 1 0 0 0 0.970 V
C6 N4 1 0 0 0 1 0 0 0 1.473 V
C5 N4 1 0 0 0 1 0 0 0 1.472 V
C7 N6 1 0 0 0 1 0 0 0 1.471 V
H4B C4 1 0 0 0 1 0 0 0 1.002 V
